data_1538672
loop_
_publ_author_name
'Mach, B.'
'Jacobs, H.'

_publ_section_title
;
 Bindungsverhaeltnisse in kristallinen Phasen von Kaliumdeuterohydoxid, K
 O D
;
_journal_name_full 'Zeitschrift fuer Anorganische und Allgemeine Chemie'
_journal_page_first 187
_journal_page_last 195
_journal_volume 553
_journal_year 1987
_chemical_formula_sum 'D K O'
_chemical_name_systematic 'K (O D)'
_space_group_IT_number 14
_symmetry_space_group_name_Hall '-P 2yn'
_symmetry_space_group_name_H-M 'P 1 21/n 1'
_cell_angle_alpha 90
_cell_angle_beta 110.36
_cell_angle_gamma 90
_cell_formula_units_Z 4
_cell_length_a 5.903
_cell_length_b 3.942
_cell_length_c 7.722
_cell_volume 168.462
_citation_journal_id_ASTM ZAACAB
_cod_data_source_file Mach_ZAACAB_1987_1861.cif
_cod_data_source_block D1K1O1
_cod_original_cell_volume 168.4621
_cod_original_sg_symbol_Hall '-P 2ybc (x-z,y,z)'
_cod_original_formula_sum 'D1 K1 O1'
_cod_database_code 1538672

loop_
_symmetry_equiv_pos_as_xyz
x,y,z
-x+1/2,y+1/2,-z+1/2
-x,-y,-z
x-1/2,-y-1/2,z-1/2

loop_
_atom_site_label
_atom_site_type_symbol
_atom_site_fract_x
_atom_site_fract_y
_atom_site_fract_z
_atom_site_occupancy
_atom_site_U_iso_or_equiv
K1 K+1 0.764 0.257 0.059 1 0.0
D1 D+1 0.306 0.139 0.237 1 0.0
O1 O-2 0.445 0.264 0.211 1 0.0
